data_4021236
loop_
_publ_author_name
'Yoshinori Kohmura'
'Toshiaki Mase'

_publ_section_title
;
 A Highly Stereoselective Synthesis of Optically Active
 Trisubstituted 1,2-Ethylenediamines: The First Example
 of Grignard Addition to N-Diphenylphosphinoyl Ketimines
 Derived from Amino Acids
;
_journal_name_full 'Journal of Organic Chemistry'
_journal_page_first 6329
_journal_page_last 6334
_journal_paper_doi 10.1021/jo049405i
_journal_volume 69
_journal_year 2004
_chemical_formula_moiety 'C26 H29 N2 O3 P '
_chemical_formula_sum 'C26 H29 N2 O3 P'
_chemical_formula_weight 448.50
_space_group_IT_number 19
_symmetry_cell_setting orthorhombic
_symmetry_Int_Tables_number 19
_symmetry_space_group_name_Hall 'P 2ac 2ab'
_symmetry_space_group_name_H-M 'P 21 21 21'
_cell_angle_alpha 90
_cell_angle_beta 90
_cell_angle_gamma 90
_cell_formula_units_Z 4
_cell_length_a 12.448(5)
_cell_length_b 22.616(5)
_cell_length_c 8.839(2)
_cell_measurement_temperature 298.1
_cell_volume 2488.5(1)
_exptl_crystal_density_diffrn 1.197
_cod_database_code 4021236

loop_
_symmetry_equiv_pos_as_xyz
x,y,z
x+1/2,-y+1/2,-z
-x,y+1/2,-z+1/2
-x+1/2,-y,z+1/2

loop_
_atom_site_label
_atom_site_type_symbol
_atom_site_fract_x
_atom_site_fract_y
_atom_site_fract_z
_atom_site_U_iso_or_equiv
_atom_site_adp_type
_atom_site_occupancy
_atom_site_symmetry_multiplicity
_atom_site_calc_flag
_atom_site_refinement_flags
_atom_site_disorder_assembly
_atom_site_disorder_group
P1 P -0.0872(1) -0.15733(6) -0.1715(2) 0.0816(5) Uani 1.00 1 d . . .
O1 O -0.0373(3) -0.1978(1) -0.0602(4) 0.098(1) Uani 1.00 1 d . . .
O2 O -0.2786(3) -0.3728(1) -0.0782(5) 0.094(1) Uani 1.00 1 d . . .
O3 O -0.0968(3) -0.3686(1) -0.0640(4) 0.082(1) Uani 1.00 1 d . . .
N1 N -0.2051(4) -0.1734(2) -0.2505(4) 0.079(1) Uani 1.00 1 d . . .
N2 N -0.1889(3) -0.2865(1) -0.0739(5) 0.082(1) Uani 1.00 1 d . . .
C1 C -0.1072(5) -0.0850(2) -0.0938(7) 0.084(2) Uani 1.00 1 d . . .
C2 C -0.0004(6) -0.1469(2) -0.3325(8) 0.091(2) Uani 1.00 1 d . . .
C3 C -0.2831(5) -0.2501(2) -0.0792(6) 0.080(2) Uani 1.00 1 d . . .
C4 C -0.1962(5) -0.3453(2) -0.0732(6) 0.070(2) Uani 1.00 1 d . . .
C5 C -0.0849(5) -0.4332(2) -0.0510(8) 0.087(2) Uani 1.00 1 d . . .
C6 C -0.2814(5) -0.2078(2) -0.2159(6) 0.073(2) Uani 1.00 1 d . . .
C7 C -0.3794(5) -0.2070(2) -0.3159(6) 0.076(2) Uani 1.00 1 d . . .
C8 C -0.1356(5) -0.4541(2) 0.0939(8) 0.135(3) Uani 1.00 1 d . . .
C9 C -0.5566(6) -0.2015(3) -0.5035(8) 0.110(3) Uani 1.00 1 d . . .
C10 C -0.4560(6) -0.1901(3) -0.5606(7) 0.106(2) Uani 1.00 1 d . . .
C11 C -0.2985(5) -0.2147(2) 0.0642(6) 0.095(2) Uani 1.00 1 d . . .
C12 C 0.0329(5) -0.4399(2) -0.0316(9) 0.139(3) Uani 1.00 1 d . . .
C13 C -0.5700(6) -0.2151(3) -0.3524(8) 0.115(3) Uani 1.00 1 d . . .
C14 C 0.140(1) -0.1269(5) -0.565(1) 0.171(5) Uani 1.00 1 d . . .
C15 C 0.0387(9) -0.1320(5) -0.593(1) 0.172(5) Uani 1.00 1 d . . .
C16 C -0.4818(6) -0.2195(3) -0.2607(7) 0.098(2) Uani 1.00 1 d . . .
C17 C -0.3688(5) -0.1923(2) -0.4677(6) 0.092(2) Uani 1.00 1 d . . .
C18 C -0.1833(5) -0.0473(3) -0.1407(8) 0.113(3) Uani 1.00 1 d . . .
C19 C -0.1913(7) 0.0095(3) -0.077(1) 0.148(4) Uani 1.00 1 d . . .
C20 C -0.1202(8) 0.0283(4) 0.029(1) 0.169(5) Uani 1.00 1 d . . .
C21 C -0.0394(9) -0.0089(4) 0.070(1) 0.204(5) Uani 1.00 1 d . . .
C22 C 0.1795(8) -0.1317(3) -0.420(1) 0.162(4) Uani 1.00 1 d . . .
C23 C 0.1082(7) -0.1417(3) -0.3039(9) 0.113(3) Uani 1.00 1 d . . .
C24 C -0.0362(7) -0.0658(3) 0.0092(8) 0.144(3) Uani 1.00 1 d . . .
C25 C -0.1196(6) -0.4638(2) -0.1943(8) 0.143(3) Uani 1.00 1 d . . .
C26 C -0.0362(7) -0.1395(3) -0.4766(8) 0.132(3) Uani 1.00 1 d . . .
H1 H -0.4908(6) -0.2312(3) -0.1583(7) 0.118(3) Uiso 1.00 1 c . . .
H2 H -0.6400(6) -0.2209(3) -0.3122(8) 0.138(3) Uiso 1.00 1 c . . .
H3 H -0.6169(6) -0.2008(3) -0.5693(8) 0.132(3) Uiso 1.00 1 c . . .
H4 H -0.4471(6) -0.1796(3) -0.6639(7) 0.127(3) Uiso 1.00 1 c . . .
H5 H -0.2995(5) -0.1845(2) -0.5082(6) 0.111(3) Uiso 1.00 1 c . . .
H6 H -0.3751(5) -0.1895(2) 0.0652(6) 0.114(2) Uiso 1.00 1 c . . .
H7 H -0.2431(5) -0.1835(2) 0.0772(6) 0.114(2) Uiso 1.00 1 c . . .
H8 H -0.3191(5) -0.2405(2) 0.1472(6) 0.114(2) Uiso 1.00 1 c . . .
H9 H -0.3548(5) -0.2788(2) -0.0808(6) 0.096(2) Uiso 1.00 1 c . . .
H10 H -0.1202(3) -0.2619(1) -0.0945(5) 0.098(2) Uiso 1.00 1 c . . .
H11 H 0.0533(5) -0.4200(2) -0.1017(9) 0.167(4) Uiso 1.00 1 c . . .
H12 H 0.0703(5) -0.4060(2) 0.0503(9) 0.167(4) Uiso 1.00 1 c . . .
H13 H 0.0633(5) -0.4780(2) -0.0336(9) 0.167(4) Uiso 1.00 1 c . . .
H14 H -0.1028(6) -0.5027(2) -0.1888(8) 0.172(4) Uiso 1.00 1 c . . .
H15 H -0.0958(6) -0.4307(2) -0.2808(8) 0.172(4) Uiso 1.00 1 c . . .
H16 H -0.2206(6) -0.4593(2) -0.1954(8) 0.172(4) Uiso 1.00 1 c . . .
H17 H -0.2066(5) -0.4615(2) 0.0485(8) 0.162(3) Uiso 1.00 1 c . . .
H18 H -0.1241(5) -0.4971(2) 0.1101(8) 0.162(3) Uiso 1.00 1 c . . .
H19 H -0.1661(5) -0.4321(2) 0.1431(8) 0.162(3) Uiso 1.00 1 c . . .
H20 H 0.1340(7) -0.1444(3) -0.2030(9) 0.136(3) Uiso 1.00 1 c . . .
H21 H 0.2547(8) -0.1286(3) -0.403(1) 0.195(5) Uiso 1.00 1 c . . .
H22 H 0.189(1) -0.1207(5) -0.646(1) 0.205(7) Uiso 1.00 1 c . . .
H23 H 0.0147(9) -0.1288(5) -0.695(1) 0.206(6) Uiso 1.00 1 c . . .
H24 H -0.1114(7) -0.1409(3) -0.4940(8) 0.159(4) Uiso 1.00 1 c . . .
H25 H 0.0191(7) -0.0922(3) 0.0398(8) 0.173(4) Uiso 1.00 1 c . . .
H26 H 0.0139(9) 0.0042(4) 0.139(1) 0.245(6) Uiso 1.00 1 c . . .
H27 H -0.1265(8) 0.0664(4) 0.073(1) 0.203(6) Uiso 1.00 1 c . . .
H28 H -0.2469(7) 0.0355(3) -0.109(1) 0.178(5) Uiso 1.00 1 c . . .
H29 H -0.2323(5) -0.0601(3) -0.2164(8) 0.136(3) Uiso 1.00 1 c . . .

loop_
_atom_site_aniso_label
_atom_site_aniso_U_11
_atom_site_aniso_U_22
_atom_site_aniso_U_33
_atom_site_aniso_U_12
_atom_site_aniso_U_13
_atom_site_aniso_U_23
P1 0.117(1) 0.0585(7) 0.0691(8) 0.0027(9) 0.009(1) 0.0161(7)
O1 0.118(3) 0.074(2) 0.103(3) -0.005(2) 0.012(3) 0.035(2)
O2 0.103(3) 0.065(2) 0.115(3) 0.003(2) -0.014(3) 0.002(2)
O3 0.099(3) 0.053(2) 0.094(3) 0.014(2) -0.001(3) 0.009(2)
N1 0.109(4) 0.065(3) 0.063(3) 0.003(3) 0.002(3) 0.012(2)
N2 0.095(3) 0.045(2) 0.105(3) 0.014(2) 0.013(3) 0.023(3)
C1 0.120(5) 0.066(3) 0.067(3) -0.000(4) -0.004(4) 0.011(3)
C2 0.135(6) 0.045(3) 0.093(4) -0.001(4) 0.025(5) 0.000(3)
C3 0.101(4) 0.067(3) 0.073(3) 0.016(3) 0.008(4) 0.024(3)
C4 0.094(4) 0.059(3) 0.056(3) 0.014(3) -0.005(3) 0.010(3)
C5 0.095(5) 0.050(3) 0.118(5) 0.015(3) -0.010(5) 0.010(3)
C6 0.112(5) 0.041(2) 0.065(3) 0.015(3) 0.013(3) 0.004(2)
C7 0.115(5) 0.055(3) 0.057(3) 0.019(3) -0.003(4) 0.004(3)
C8 0.163(7) 0.086(4) 0.157(7) 0.032(5) 0.017(6) 0.053(5)
C9 0.136(7) 0.107(5) 0.087(5) 0.020(6) -0.020(5) -0.004(4)
C10 0.138(6) 0.120(5) 0.059(4) 0.034(5) -0.003(4) 0.009(4)
C11 0.122(5) 0.091(4) 0.073(4) 0.021(4) 0.021(4) 0.023(4)
C12 0.123(5) 0.067(4) 0.227(9) 0.033(4) -0.025(7) 0.021(5)
C13 0.108(6) 0.128(5) 0.109(6) -0.003(5) -0.016(5) 0.017(5)
C14 0.28(2) 0.092(6) 0.14(1) -0.033(9) 0.12(1) -0.026(7)
C15 0.30(1) 0.112(6) 0.102(7) -0.06(1) 0.04(1) -0.007(5)
C16 0.118(5) 0.100(4) 0.077(4) -0.002(5) -0.002(4) 0.017(4)
C17 0.117(6) 0.093(4) 0.067(4) 0.023(4) 0.012(4) 0.013(3)
C18 0.119(6) 0.083(4) 0.138(7) -0.001(4) 0.003(6) -0.009(5)
C19 0.165(9) 0.075(5) 0.20(1) 0.012(6) 0.049(9) -0.015(6)
C20 0.26(1) 0.095(6) 0.147(9) 0.003(7) 0.06(1) -0.046(6)
C21 0.35(2) 0.140(8) 0.126(7) 0.017(9) -0.03(1) -0.067(7)
C22 0.21(1) 0.092(5) 0.189(9) 0.011(6) 0.11(1) 0.005(7)
C23 0.141(7) 0.080(4) 0.119(6) 0.007(5) 0.035(6) 0.013(4)
C24 0.210(9) 0.119(6) 0.104(6) 0.034(6) -0.042(6) -0.029(5)
C25 0.203(8) 0.078(4) 0.148(6) 0.041(5) -0.055(7) -0.043(4)
C26 0.187(9) 0.137(6) 0.073(4) -0.056(6) 0.020(5) 0.004(5)

loop_
_geom_bond_atom_site_label_1
_geom_bond_site_symmetry_1
_geom_bond_atom_site_label_2
_geom_bond_site_symmetry_2
_geom_bond_distance
_geom_bond_publ_flag
P1 . O1 . 1.485(3) yes
P1 . N1 . 1.659(5) yes
P1 . C1 . 1.793(5) yes
P1 . C2 . 1.800(6) yes
O2 . C4 . 1.201(5) yes
O3 . C4 . 1.352(5) yes
O3 . C5 . 1.471(5) yes
N1 . C6 . 1.260(6) yes
N2 . C3 . 1.435(5) yes
N2 . C4 . 1.338(5) yes
N2 . H10 . 1.036(6) no
C1 . C18 . 1.338(7) yes
C1 . C24 . 1.354(8) yes
C2 . C23 . 1.369(8) yes
C2 . C26 . 1.366(9) yes
C3 . C6 . 1.539(6) yes
C3 . C11 . 1.517(6) yes
C3 . H9 . 1.104(8) no
C5 . C8 . 1.501(8) yes
C5 . C12 . 1.481(7) yes
C5 . C25 . 1.514(8) yes
C6 . C7 . 1.502(7) yes
C7 . C16 . 1.392(7) yes
C7 . C17 . 1.393(7) yes
C8 . H17 . 0.986(9) no
C8 . H18 . 0.993(7) no
C8 . H19 . 0.763(9) no
C9 . C10 . 1.377(8) yes
C9 . C13 . 1.375(8) yes
C9 . H3 . 0.95(1) no
C10 . C17 . 1.362(7) yes
C10 . H4 . 0.950(9) no
C11 . H6 . 1.110(8) no
C11 . H7 . 0.994(7) no
C11 . H8 . 0.971(7) no
C12 . H11 . 0.807(9) no
C12 . H12 . 1.153(9) no
C12 . H13 . 0.941(7) no
C13 . C16 . 1.373(8) yes
C13 . H2 . 0.95(1) no
C14 . C15 . 1.296(14) yes
C14 . C22 . 1.363(14) yes
C14 . H22 . 0.95(2) no
C15 . C26 . 1.406(11) yes
C15 . H23 . 0.95(2) no
C16 . H1 . 0.950(9) no
C17 . H5 . 0.950(9) no
C18 . C19 . 1.398(8) yes
C18 . H29 . 0.95(1) no
C19 . C20 . 1.354(11) yes
C19 . H28 . 0.95(1) no
C20 . C21 . 1.359(12) yes
C20 . H27 . 0.95(1) no
C21 . C24 . 1.393(8) yes
C21 . H26 . 0.95(1) no
C22 . C23 . 1.380(9) yes
C22 . H21 . 0.95(1) no
C23 . H20 . 0.95(1) no
C24 . H25 . 0.95(1) no
C25 . H14 . 0.905(8) no
C25 . H15 . 1.110(9) no
C25 . H16 . 1.26(1) no
C26 . H24 . 0.95(1) no
C12 . H17 . 3.102(8) no
P1 . O1 . 1.485(3) yes
P1 . N1 . 1.659(5) yes
P1 . C1 . 1.793(5) yes
P1 . C11 . 3.597(6) yes
P1 . C18 . 2.779(7) yes
P1 . H10 . 2.491(4) no
P1 . N2 . 3.294(4) yes
P1 . C2 . 1.800(6) yes
P1 . C23 . 2.720(8) yes
P1 . C24 . 2.701(8) yes
P1 . C26 . 2.799(7) yes
P1 . H20 . 2.780(8) no
P1 . H24 . 2.890(8) no
P1 . H25 . 2.733(8) no
P1 . H29 . 2.876(7) no
P1 . C3 . 3.315(6) yes
P1 . C23 . 2.720(8) yes
P1 . H25 . 2.733(8) no
P1 . H7 . 2.991(6) no
P1 . C18 . 2.779(7) yes
P1 . C11 . 3.597(6) yes
P1 . C18 . 2.779(7) yes
O1 . N2 . 2.762(5) yes
O1 . C2 . 2.704(7) yes
O1 . C23 . 3.081(8) yes
O1 . C24 . 3.053(8) yes
O1 . H20 . 2.747(8) no
O1 . H25 . 2.645(8) no
O1 . C3 . 3.295(7) yes
O1 . C23 . 3.081(8) yes
O1 . H25 . 2.645(8) no
O2 . H9 . 2.330(6) no
O2 . H19 . 2.756(7) no
O3 . H16 . 2.821(7) no
O3 . H10 . 2.448(4) no
N1 . C18 . 3.029(7) yes
N2 . H10 . 1.0365(3) no
P1 . C1 . 1.793(5) yes
P1 . C11 . 3.597(6) yes
P1 . C18 . 2.779(7) yes
O1 . C1 . 2.716(6) yes
O1 . C11 . 3.466(7) yes
N1 . C1 . 2.716(7) yes
N1 . C11 . 3.156(7) yes
N1 . C17 . 2.838(7) yes
N1 . C18 . 3.029(7) yes
C1 . C18 . 1.338(7) yes
C1 . C19 . 2.381(9) yes
C1 . C21 . 2.41(1) yes
C10 . C13 . 2.39(1) yes
C10 . C16 . 2.748(9) yes
C10 . C17 . 1.362(7) yes
C11 . H1 . 3.119(9) no
C11 . H10 . 2.839(6) no
C12 . H11 . 0.8069(1) no
C12 . H12 . 1.15270(15) no
C12 . H13 . 0.94097(17) no
C12 . H14 . 2.602(9) no
C12 . H15 . 2.726(9) no
C12 . H16 . 3.496(9) no
C12 . H17 . 3.102(8) no
C12 . H18 . 2.659(9) no
C12 . H19 . 2.925(9) no
C13 . C16 . 1.373(8) yes
C13 . C17 . 2.75(1) yes
C13 . H1 . 2.016(8) no
C14 . C15 . 1.296(14) yes
C14 . H21 . 2.009(17) no
C15 . H21 . 3.172(17) no
C16 . C17 . 2.379(9) yes
C16 . H1 . 0.94997(15) no
C17 . H1 . 3.241(8) no
C18 . C19 . 1.398(8) yes
C18 . C21 . 2.722(12) yes
C19 . C21 . 2.331(14) yes
C12 . H11 . 0.8069(1) no
C20 . H27 . 0.95003(16) no
C21 . H27 . 2.01(1) no
C24 . H27 . 3.240(11) no
C25 . H17 . 2.40(1) no
C12 . C25 . 2.438(9) yes
C25 . H12 . 3.455(9) no
C4 . H10 . 2.125(6) no
C5 . H16 . 2.204(9) no
C8 . H17 . 0.9857(3) no
C25 . H16 . 1.2613(5) no
H17 . H18 . 1.4143(3) no

loop_
_cod_related_entry_id
_cod_related_entry_database
_cod_related_entry_code
1 ChemSpider 30658503
